data_4034015
loop_
_publ_author_name
'Kumar, Sandeep'
'Pradhan, Sourav'
'Roy, Subhasish'
'De, Pinaki Bhusan'
'Punniyamurthy, Tharmalingam'

_publ_section_title
;
 Iron-Catalyzed Regioselective Remote C(sp<sup>2</sup>)-H Carboxylation of
 Naphthyl and Quinoline Amides.
;
_journal_issue 16
_journal_name_full 'The Journal of organic chemistry'
_journal_page_first 10481
_journal_page_last 10489
_journal_paper_doi 10.1021/acs.joc.9b01184
_journal_volume 84
_journal_year 2019
_chemical_formula_sum 'C24 H18 N2 O4'
_chemical_formula_weight 398.42
_space_group_crystal_system monoclinic
_space_group_IT_number 14
_space_group_name_Hall '-P 2ybc'
_space_group_name_H-M_alt 'P 1 21/c 1'
_atom_sites_solution_hydrogens geom
_audit_creation_method SHELXL-2014/7
_cell_angle_alpha 90
_cell_angle_beta 91.601(3)
_cell_angle_gamma 90
_cell_formula_units_Z 12
_cell_length_a 29.2218(9)
_cell_length_b 9.7598(4)
_cell_length_c 20.4945(8)
_cell_measurement_reflns_used 3966
_cell_measurement_temperature 293(2)
_cell_measurement_theta_max 24.6200
_cell_measurement_theta_min 2.3800
_cell_volume 5842.7(4)
_computing_structure_refinement 'SHELXL-2014/7 (Sheldrick, 2014)'
_diffrn_ambient_temperature 293(2)
_diffrn_measured_fraction_theta_full 0.999
_diffrn_measured_fraction_theta_max 0.999
_diffrn_measurement_device_type 'CCD area detector'
_diffrn_radiation_type MoK\a
_diffrn_radiation_wavelength 0.71073
_diffrn_reflns_av_R_equivalents 0.0390
_diffrn_reflns_av_unetI/netI 0.0655
_diffrn_reflns_Laue_measured_fraction_full 0.999
_diffrn_reflns_Laue_measured_fraction_max 0.999
_diffrn_reflns_limit_h_max 23
_diffrn_reflns_limit_h_min -34
_diffrn_reflns_limit_k_max 11
_diffrn_reflns_limit_k_min -8
_diffrn_reflns_limit_l_max 24
_diffrn_reflns_limit_l_min -24
_diffrn_reflns_number 22185
_diffrn_reflns_point_group_measured_fraction_full 0.999
_diffrn_reflns_point_group_measured_fraction_max 0.999
_diffrn_reflns_theta_full 24.999
_diffrn_reflns_theta_max 24.999
_diffrn_reflns_theta_min 2.311
_exptl_absorpt_coefficient_mu 0.089
_exptl_crystal_density_diffrn 1.347
_exptl_crystal_description needle
_exptl_crystal_F_000 2484
_refine_diff_density_max 0.232
_refine_diff_density_min -0.299
_refine_diff_density_rms 0.067
_refine_ls_extinction_method none
_refine_ls_goodness_of_fit_ref 1.001
_refine_ls_hydrogen_treatment constr
_refine_ls_matrix_type full
_refine_ls_number_parameters 814
_refine_ls_number_reflns 10288
_refine_ls_number_restraints 0
_refine_ls_restrained_S_all 1.001
_refine_ls_R_factor_all 0.1239
_refine_ls_R_factor_gt 0.0687
_refine_ls_shift/su_max 0.000
_refine_ls_shift/su_mean 0.000
_refine_ls_structure_factor_coef Fsqd
_refine_ls_weighting_details 'w=1/[\s^2^(Fo^2^)+(0.0623P)^2^+1.8152P] where P=(Fo^2^+2Fc^2^)/3'
_refine_ls_weighting_scheme calc
_refine_ls_wR_factor_gt 0.1476
_refine_ls_wR_factor_ref 0.1901
_reflns_Friedel_coverage 0.000
_reflns_number_gt 5683
_reflns_number_total 10288
_reflns_threshold_expression 'I > 2\s(I)'
_cod_data_source_file jo9b01184_si_001.cif
_cod_data_source_block exp_6106
_cod_depositor_comments
;

2020-04-07
Z value and formula fixed to values more according to usual
chemical conventions.                 miguel
;
_cod_original_formula_sum 'C76 H58 N5 O9'
_cod_original_formula_weight 1185.27
_cod_original_formula_units_Z 4
_cod_original_sg_symbol_H-M 'P 21/c'
_cod_database_code 4034015
_shelx_shelxl_version_number 2014/7
_shelx_space_group_comment
;
The symmetry employed for this shelxl refinement is uniquely defined
by the following loop, which should always be used as a source of
symmetry information in preference to the above space-group names.
They are only intended as comments.
;

loop_
_space_group_symop_operation_xyz
'x, y, z'
'-x, y+1/2, -z+1/2'
'-x, -y, -z'
'x, -y-1/2, z-1/2'

loop_
_atom_site_label
_atom_site_type_symbol
_atom_site_fract_x
_atom_site_fract_y
_atom_site_fract_z
_atom_site_U_iso_or_equiv
_atom_site_adp_type
_atom_site_occupancy
_atom_site_site_symmetry_order
_atom_site_calc_flag
_atom_site_refinement_flags_posn
_atom_site_refinement_flags_adp
O11 O 0.87816(7) 0.8303(2) 0.58688(9) 0.0492(6) Uani 1 1 d . .
O41 O 0.79153(7) 1.1756(2) 0.77037(9) 0.0491(6) Uani 1 1 d . .
O71 O 0.47108(7) 0.3231(2) 0.58525(9) 0.0516(6) Uani 1 1 d . .
N48 N 0.74997(7) 0.9345(3) 0.77258(11) 0.0462(7) Uani 1 1 d . .
H48 H 0.7496 1.0223 0.7756 0.055 Uiso 1 1 calc R U
O22 O 0.75508(8) 1.4583(3) 0.64020(12) 0.0677(7) Uani 1 1 d . .
O52 O 0.91751(8) 0.5484(3) 0.72353(13) 0.0707(7) Uani 1 1 d . .
O82 O 0.59679(8) 0.9514(3) 0.54972(12) 0.0705(7) Uani 1 1 d . .
O50 O 0.70126(8) 0.7504(3) 0.77547(13) 0.0730(8) Uani 1 1 d . .
O80 O 0.37800(8) 0.7433(3) 0.57755(13) 0.0755(8) Uani 1 1 d . .
N18 N 0.92135(8) 1.0691(3) 0.58563(11) 0.0470(7) Uani 1 1 d . .
H18 H 0.9214 0.9811 0.5836 0.056 Uiso 1 1 calc R U
O84 O 0.63764(8) 0.7923(3) 0.60259(13) 0.0773(8) Uani 1 1 d . .
N78 N 0.42753(8) 0.5609(3) 0.57766(11) 0.0490(7) Uani 1 1 d . .
H78 H 0.4276 0.4728 0.5781 0.059 Uiso 1 1 calc R U
O20 O 0.97026(8) 1.2527(3) 0.58057(14) 0.0813(8) Uani 1 1 d . .
O24 O 0.71107(8) 1.2932(3) 0.59977(14) 0.0842(9) Uani 1 1 d . .
O54 O 0.96178(8) 0.7207(3) 0.75404(16) 0.0940(10) Uani 1 1 d . .
N1 N 0.35788(10) 0.3873(3) 0.56700(14) 0.0632(8) Uani 1 1 d . .
C12 C 0.88223(10) 0.7359(3) 0.53648(14) 0.0408(7) Uani 1 1 d . .
N30 N 0.99125(9) 0.8972(3) 0.58945(14) 0.0643(8) Uani 1 1 d . .
C5 C 0.79450(10) 1.1129(3) 0.60535(13) 0.0394(7) Uani 1 1 d . .
C42 C 0.78521(10) 1.2627(3) 0.82297(14) 0.0428(8) Uani 1 1 d . .
N60 N 0.68047(9) 1.1054(3) 0.76101(15) 0.0652(8) Uani 1 1 d . .
C40 C 0.83326(9) 0.9604(3) 0.76405(12) 0.0374(7) Uani 1 1 d . .
C9 C 0.87818(10) 1.1302(3) 0.59018(13) 0.0411(7) Uani 1 1 d . .
C10 C 0.83797(10) 1.0472(3) 0.59584(12) 0.0383(7) Uani 1 1 d . .
C72 C 0.46154(10) 0.2316(3) 0.63549(14) 0.0440(8) Uani 1 1 d . .
C39 C 0.79355(10) 0.8752(3) 0.76966(13) 0.0418(7) Uani 1 1 d . .
C61 C 0.51238(10) 0.3950(3) 0.58789(13) 0.0412(7) Uani 1 1 d . .
C36 C 0.87970(10) 0.7492(3) 0.75332(14) 0.0449(8) Uani 1 1 d . .
C1 C 0.83687(10) 0.9010(3) 0.59321(13) 0.0411(7) Uani 1 1 d . .
C65 C 0.55549(10) 0.6082(3) 0.58351(13) 0.0416(7) Uani 1 1 d . .
C6 C 0.79257(10) 1.2595(3) 0.60800(14) 0.0422(7) Uani 1 1 d . .
C70 C 0.51153(10) 0.5399(3) 0.58352(12) 0.0394(7) Uani 1 1 d . .
C31 C 0.83309(10) 1.1065(3) 0.76646(13) 0.0421(8) Uani 1 1 d . .
C69 C 0.47075(10) 0.6234(3) 0.58001(13) 0.0437(8) Uani 1 1 d . .
C66 C 0.55721(11) 0.7545(4) 0.57877(14) 0.0462(8) Uani 1 1 d . .
C35 C 0.87719(10) 0.8961(3) 0.75627(13) 0.0417(8) Uani 1 1 d . .
C49 C 0.70831(11) 0.8731(4) 0.77134(15) 0.0495(8) Uani 1 1 d . .
C81 C 0.60153(12) 0.8298(4) 0.57909(16) 0.0511(8) Uani 1 1 d . .
C77 C 0.47909(10) 0.2495(4) 0.69814(14) 0.0506(9) Uani 1 1 d . .
H77 H 0.4994 0.3205 0.7077 0.061 Uiso 1 1 calc R U
C4 C 0.75497(10) 1.0323(3) 0.61219(14) 0.0474(8) Uani 1 1 d . .
H4 H 0.7271 1.0754 0.6189 0.057 Uiso 1 1 calc R U
C64 C 0.59568(11) 0.5272(4) 0.58646(14) 0.0491(8) Uani 1 1 d . .
H64 H 0.6241 0.5702 0.5858 0.059 Uiso 1 1 calc R U
C13 C 0.85640(11) 0.7432(4) 0.47910(15) 0.0512(8) Uani 1 1 d . .
H13 H 0.8336 0.8091 0.4737 0.061 Uiso 1 1 calc R U
C19 C 0.96304(11) 1.1292(4) 0.58397(15) 0.0504(8) Uani 1 1 d . .
C21 C 0.74849(11) 1.3338(4) 0.61505(15) 0.0500(8) Uani 1 1 d . .
C47 C 0.80613(10) 1.2405(4) 0.88288(14) 0.0525(9) Uani 1 1 d . .
H47 H 0.8266 1.1685 0.8892 0.063 Uiso 1 1 calc R U
C25 C 1.00188(11) 1.0296(4) 0.58712(14) 0.0500(9) Uani 1 1 d . .
C55 C 0.66961(11) 0.9739(4) 0.76282(14) 0.0491(8) Uani 1 1 d . .
C2 C 0.79801(10) 0.8263(3) 0.59989(14) 0.0505(8) Uani 1 1 d . .
H2 H 0.7991 0.7311 0.5983 0.061 Uiso 1 1 calc R U
C34 C 0.91659(10) 0.9785(4) 0.75024(14) 0.0499(9) Uani 1 1 d . .
H34 H 0.9448 0.9370 0.7439 0.060 Uiso 1 1 calc R U
C79 C 0.38549(11) 0.6208(4) 0.57475(15) 0.0518(9) Uani 1 1 d . .
C3 C 0.75640(11) 0.8936(4) 0.60923(15) 0.0537(9) Uani 1 1 d . .
H3 H 0.7297 0.8430 0.6134 0.064 Uiso 1 1 calc R U
C85 C 0.34680(11) 0.5202(4) 0.56646(14) 0.0507(9) Uani 1 1 d . .
C51 C 0.92384(11) 0.6758(4) 0.74391(16) 0.0515(8) Uani 1 1 d . .
C17 C 0.91573(11) 0.6388(4) 0.54510(16) 0.0547(9) Uani 1 1 d . .
H17 H 0.9328 0.6345 0.5840 0.066 Uiso 1 1 calc R U
C7 C 0.83191(10) 1.3333(4) 0.60057(15) 0.0527(9) Uani 1 1 d . .
H7 H 0.8305 1.4285 0.6016 0.063 Uiso 1 1 calc R U
C63 C 0.59397(11) 0.3878(4) 0.59018(16) 0.0576(9) Uani 1 1 d . .
H63 H 0.6209 0.3372 0.5924 0.069 Uiso 1 1 calc R U
C8 C 0.87410(11) 1.2704(4) 0.59154(15) 0.0530(9) Uani 1 1 d . .
H8 H 0.9000 1.3243 0.5863 0.064 Uiso 1 1 calc R U
C32 C 0.87207(11) 1.1820(4) 0.76110(15) 0.0534(9) Uani 1 1 d . .
H32 H 0.8706 1.2771 0.7625 0.064 Uiso 1 1 calc R U
C37 C 0.84085(10) 0.6736(4) 0.76100(15) 0.0550(9) Uani 1 1 d . .
H37 H 0.8428 0.5785 0.7606 0.066 Uiso 1 1 calc R U
C33 C 0.91408(11) 1.1174(4) 0.75348(16) 0.0571(9) Uani 1 1 d . .
H33 H 0.9406 1.1696 0.7506 0.069 Uiso 1 1 calc R U
C38 C 0.79839(11) 0.7353(4) 0.76942(16) 0.0543(9) Uani 1 1 d . .
H38 H 0.7728 0.6805 0.7750 0.065 Uiso 1 1 calc R U
C62 C 0.55194(11) 0.3214(4) 0.59069(15) 0.0532(9) Uani 1 1 d . .
H62 H 0.5508 0.2263 0.5930 0.064 Uiso 1 1 calc R U
C43 C 0.75451(12) 1.3669(4) 0.81331(16) 0.0598(9) Uani 1 1 d . .
H43 H 0.7406 1.3801 0.7724 0.072 Uiso 1 1 calc R U
C67 C 0.51734(11) 0.8275(4) 0.57584(15) 0.0567(9) Uani 1 1 d . .
H67 H 0.5186 0.9225 0.5733 0.068 Uiso 1 1 calc R U
C73 C 0.43185(12) 0.1274(4) 0.62044(17) 0.0615(10) Uani 1 1 d . .
H73 H 0.4207 0.1156 0.5778 0.074 Uiso 1 1 calc R U
C68 C 0.47476(11) 0.7633(4) 0.57663(16) 0.0571(9) Uani 1 1 d . .
H68 H 0.4484 0.8166 0.5748 0.068 Uiso 1 1 calc R U
C76 C 0.46596(12) 0.1603(4) 0.74649(17) 0.0648(11) Uani 1 1 d . .
H76 H 0.4778 0.1705 0.7888 0.078 Uiso 1 1 calc R U
C16 C 0.92386(13) 0.5470(4) 0.4951(2) 0.0696(11) Uani 1 1 d . .
H16 H 0.9463 0.4801 0.5005 0.084 Uiso 1 1 calc R U
C46 C 0.79598(13) 1.3279(5) 0.93343(17) 0.0689(11) Uani 1 1 d . .
H46 H 0.8105 1.3157 0.9740 0.083 Uiso 1 1 calc R U
C26 C 1.04658(11) 1.0756(4) 0.58779(17) 0.0655(10) Uani 1 1 d . .
H26 H 1.0531 1.1688 0.5863 0.079 Uiso 1 1 calc R U
C14 C 0.86504(13) 0.6509(4) 0.42984(17) 0.0686(11) Uani 1 1 d . .
H14 H 0.8477 0.6544 0.3911 0.082 Uiso 1 1 calc R U
C15 C 0.89859(14) 0.5547(4) 0.43722(19) 0.0721(12) Uani 1 1 d . .
H15 H 0.9045 0.4944 0.4033 0.087 Uiso 1 1 calc R U
C74 C 0.41853(13) 0.0394(4) 0.6696(2) 0.0721(11) Uani 1 1 d . .
H74 H 0.3981 -0.0315 0.6602 0.087 Uiso 1 1 calc R U
C27 C 1.08133(12) 0.9803(5) 0.59079(19) 0.0730(12) Uani 1 1 d . .
H27 H 1.1117 1.0087 0.5913 0.088 Uiso 1 1 calc R U
C56 C 0.62518(11) 0.9272(4) 0.75613(17) 0.0664(10) Uani 1 1 d . .
H56 H 0.6187 0.8339 0.7575 0.080 Uiso 1 1 calc R U
C90 C 0.30255(11) 0.5669(4) 0.55874(17) 0.0683(11) Uani 1 1 d . .
H90 H 0.2962 0.6602 0.5588 0.082 Uiso 1 1 calc R U
C87 C 0.32336(13) 0.2977(4) 0.56007(19) 0.0769(12) Uani 1 1 d . .
H87 H 0.3302 0.2047 0.5612 0.092 Uiso 1 1 calc R U
C45 C 0.76530(14) 1.4311(4) 0.92509(19) 0.0755(12) Uani 1 1 d . .
H45 H 0.7584 1.4874 0.9601 0.091 Uiso 1 1 calc R U
C75 C 0.43581(13) 0.0576(4) 0.73270(19) 0.0720(11) Uani 1 1 d . .
H75 H 0.4267 -0.0008 0.7658 0.086 Uiso 1 1 calc R U
C44 C 0.74422(14) 1.4530(4) 0.8649(2) 0.0772(12) Uani 1 1 d . .
H44 H 0.7234 1.5243 0.8589 0.093 Uiso 1 1 calc R U
C23 C 0.71454(11) 1.5426(4) 0.64465(19) 0.0745(11) Uani 1 1 d . .
H23A H 0.7047 1.5712 0.6017 0.112 Uiso 1 1 calc R U
H23B H 0.7214 1.6217 0.6709 0.112 Uiso 1 1 calc R U
H23C H 0.6906 1.4907 0.6643 0.112 Uiso 1 1 calc R U
C88 C 0.27817(13) 0.3360(5) 0.55131(19) 0.0764(12) Uani 1 1 d . .
H88 H 0.2553 0.2705 0.5458 0.092 Uiso 1 1 calc R U
C59 C 0.64638(13) 1.1950(5) 0.7526(2) 0.0834(13) Uani 1 1 d . .
H59 H 0.6534 1.2879 0.7514 0.100 Uiso 1 1 calc R U
C58 C 0.60134(13) 1.1559(5) 0.7456(2) 0.0765(12) Uani 1 1 d . .
H58 H 0.5785 1.2215 0.7397 0.092 Uiso 1 1 calc R U
C53 C 0.95843(11) 0.4676(4) 0.7164(2) 0.0791(12) Uani 1 1 d . .
H53A H 0.9796 0.5166 0.6900 0.119 Uiso 1 1 calc R U
H53B H 0.9507 0.3820 0.6959 0.119 Uiso 1 1 calc R U
H53C H 0.9723 0.4506 0.7587 0.119 Uiso 1 1 calc R U
C89 C 0.26793(13) 0.4723(5) 0.55100(19) 0.0787(12) Uani 1 1 d . .
H89 H 0.2377 0.5011 0.5456 0.094 Uiso 1 1 calc R U
C83 C 0.63703(12) 1.0373(4) 0.5507(2) 0.0809(12) Uani 1 1 d . .
H83A H 0.6309 1.1185 0.5255 0.121 Uiso 1 1 calc R U
H83B H 0.6620 0.9881 0.5323 0.121 Uiso 1 1 calc R U
H83C H 0.6448 1.0624 0.5949 0.121 Uiso 1 1 calc R U
C28 C 1.07104(13) 0.8455(5) 0.59304(19) 0.0762(12) Uani 1 1 d . .
H28 H 1.0941 0.7797 0.5951 0.091 Uiso 1 1 calc R U
C57 C 0.59052(13) 1.0218(5) 0.7473(2) 0.0776(12) Uani 1 1 d . .
H57 H 0.5602 0.9936 0.7427 0.093 Uiso 1 1 calc R U
C29 C 1.02543(13) 0.8078(5) 0.5921(2) 0.0825(13) Uani 1 1 d . .
H29 H 1.0184 0.7149 0.5934 0.099 Uiso 1 1 calc R U

loop_
_atom_site_aniso_label
_atom_site_aniso_U_11
_atom_site_aniso_U_22
_atom_site_aniso_U_33
_atom_site_aniso_U_23
_atom_site_aniso_U_13
_atom_site_aniso_U_12
O11 0.0442(12) 0.0454(15) 0.0576(13) -0.0156(11) -0.0075(10) 0.0079(11)
O41 0.0485(12) 0.0458(15) 0.0525(12) -0.0126(11) -0.0071(10) 0.0080(12)
O71 0.0522(13) 0.0462(15) 0.0559(13) 0.0140(11) -0.0082(10) -0.0034(12)
N48 0.0376(14) 0.0410(17) 0.0600(16) -0.0021(13) 0.0029(12) 0.0011(13)
O22 0.0527(14) 0.0458(16) 0.1044(19) -0.0131(14) -0.0042(13) 0.0111(14)
O52 0.0488(14) 0.0489(17) 0.114(2) -0.0138(15) -0.0033(13) 0.0122(14)
O82 0.0589(15) 0.0472(17) 0.1045(19) 0.0158(14) -0.0126(13) -0.0153(14)
O50 0.0476(14) 0.0518(19) 0.120(2) 0.0003(16) 0.0066(13) -0.0016(14)
O80 0.0518(15) 0.0518(19) 0.123(2) 0.0001(16) -0.0018(14) 0.0065(15)
N18 0.0355(14) 0.0440(18) 0.0614(16) -0.0040(13) 0.0013(12) 0.0012(14)
O84 0.0528(15) 0.063(2) 0.115(2) 0.0128(16) -0.0141(14) -0.0039(15)
N78 0.0420(15) 0.0416(18) 0.0630(17) 0.0040(13) -0.0057(12) 0.0005(14)
O20 0.0456(14) 0.0558(19) 0.143(2) 0.0023(18) 0.0117(14) -0.0016(15)
O24 0.0385(14) 0.0565(19) 0.157(3) -0.0151(17) -0.0048(15) 0.0055(14)
O54 0.0435(15) 0.057(2) 0.181(3) -0.0150(19) 0.0066(16) 0.0029(15)
N1 0.0566(18) 0.053(2) 0.080(2) 0.0063(17) 0.0062(15) -0.0034(18)
C12 0.0399(17) 0.0336(18) 0.0492(18) -0.0045(14) 0.0048(14) -0.0017(15)
N30 0.0425(16) 0.056(2) 0.094(2) -0.0033(18) -0.0015(15) 0.0035(17)
C5 0.0387(16) 0.0414(19) 0.0382(15) 0.0041(14) 0.0003(12) 0.0050(16)
C42 0.0458(18) 0.0334(19) 0.0495(18) -0.0058(14) 0.0057(14) -0.0057(16)
N60 0.0462(17) 0.054(2) 0.095(2) -0.0012(18) -0.0002(15) 0.0048(17)
C40 0.0391(16) 0.0408(19) 0.0322(15) -0.0005(13) -0.0003(12) 0.0004(16)
C9 0.0383(16) 0.042(2) 0.0429(16) -0.0013(14) -0.0005(13) 0.0031(16)
C10 0.0408(16) 0.0391(19) 0.0350(15) 0.0010(13) -0.0014(12) 0.0014(16)
C72 0.0446(17) 0.0353(19) 0.0519(19) 0.0060(15) 0.0005(14) 0.0041(16)
C39 0.0379(16) 0.046(2) 0.0412(16) -0.0017(15) -0.0014(13) 0.0052(17)
C61 0.0431(17) 0.039(2) 0.0417(16) 0.0069(14) -0.0018(13) -0.0006(16)
C36 0.0402(17) 0.041(2) 0.0537(18) 0.0001(15) -0.0003(14) 0.0065(17)
C1 0.0404(17) 0.041(2) 0.0420(16) -0.0039(14) 0.0001(13) 0.0062(16)
C65 0.0440(17) 0.046(2) 0.0354(15) 0.0017(14) 0.0012(13) 0.0030(17)
C6 0.0395(17) 0.0380(19) 0.0489(17) 0.0001(15) -0.0011(13) 0.0048(16)
C70 0.0447(17) 0.041(2) 0.0319(15) 0.0030(13) -0.0020(12) -0.0002(16)
C31 0.0438(18) 0.041(2) 0.0412(16) -0.0042(14) -0.0007(13) 0.0053(17)
C69 0.0411(17) 0.044(2) 0.0454(17) 0.0003(15) -0.0047(13) -0.0009(17)
C66 0.0449(18) 0.041(2) 0.0523(18) 0.0013(15) -0.0030(14) 0.0013(17)
C35 0.0426(17) 0.046(2) 0.0360(15) -0.0003(14) -0.0008(13) 0.0012(17)
C49 0.0414(19) 0.052(2) 0.0553(19) -0.0041(17) 0.0032(14) 0.0012(18)
C81 0.048(2) 0.044(2) 0.061(2) 0.0002(17) 0.0009(16) -0.0041(19)
C77 0.0417(18) 0.057(2) 0.052(2) 0.0012(17) -0.0027(15) 0.0004(18)
C4 0.0414(18) 0.044(2) 0.0567(19) 0.0033(16) 0.0080(14) 0.0025(17)
C64 0.0436(18) 0.046(2) 0.058(2) 0.0037(16) 0.0068(15) 0.0021(18)
C13 0.0457(18) 0.050(2) 0.058(2) -0.0011(17) -0.0015(15) -0.0022(18)
C19 0.0426(19) 0.048(2) 0.061(2) -0.0021(17) 0.0014(15) 0.0022(19)
C21 0.045(2) 0.041(2) 0.064(2) 0.0051(16) 0.0025(16) 0.0030(18)
C47 0.0485(19) 0.056(2) 0.053(2) -0.0039(17) 0.0004(15) 0.0029(18)
C25 0.0480(19) 0.057(2) 0.0451(18) 0.0007(16) 0.0008(14) 0.0011(19)
C55 0.0446(19) 0.053(2) 0.0494(18) -0.0007(16) 0.0029(14) 0.0065(19)
C2 0.053(2) 0.036(2) 0.063(2) -0.0027(16) 0.0072(16) -0.0009(18)
C34 0.0374(17) 0.053(2) 0.060(2) -0.0014(17) 0.0066(15) -0.0028(18)
C79 0.047(2) 0.052(2) 0.056(2) 0.0055(17) -0.0011(15) 0.0024(19)
C3 0.0456(19) 0.050(2) 0.067(2) 0.0015(18) 0.0108(16) -0.0055(19)
C85 0.0434(19) 0.060(3) 0.0487(18) 0.0059(17) 0.0002(14) -0.0041(19)
C51 0.044(2) 0.041(2) 0.069(2) 0.0030(17) 0.0043(16) 0.0001(18)
C17 0.055(2) 0.044(2) 0.064(2) 0.0010(17) 0.0000(16) 0.0086(19)
C7 0.0471(19) 0.035(2) 0.076(2) 0.0001(16) -0.0014(16) 0.0040(17)
C63 0.0475(19) 0.053(2) 0.073(2) 0.0046(19) 0.0095(16) 0.013(2)
C8 0.0394(18) 0.044(2) 0.075(2) 0.0036(18) -0.0010(15) -0.0006(18)
C32 0.059(2) 0.035(2) 0.066(2) -0.0061(16) 0.0044(17) -0.0025(18)
C37 0.0468(19) 0.039(2) 0.079(2) 0.0050(17) -0.0044(16) 0.0034(18)
C33 0.048(2) 0.048(2) 0.076(2) 0.0001(19) 0.0082(17) -0.0049(19)
C38 0.0392(18) 0.045(2) 0.079(2) 0.0056(18) -0.0030(16) -0.0022(18)
C62 0.057(2) 0.040(2) 0.063(2) 0.0076(16) 0.0065(16) 0.0058(19)
C43 0.073(2) 0.044(2) 0.062(2) 0.0016(17) 0.0018(17) 0.015(2)
C67 0.056(2) 0.034(2) 0.080(2) 0.0016(17) -0.0076(17) 0.0000(18)
C73 0.073(2) 0.042(2) 0.069(2) -0.0016(18) -0.0011(18) -0.011(2)
C68 0.0419(19) 0.046(2) 0.083(2) -0.0001(19) -0.0084(16) 0.0047(19)
C76 0.063(2) 0.078(3) 0.054(2) 0.013(2) 0.0039(17) 0.009(2)
C16 0.074(3) 0.041(2) 0.096(3) -0.006(2) 0.021(2) 0.013(2)
C46 0.067(2) 0.080(3) 0.059(2) -0.014(2) 0.0037(18) -0.003(2)
C26 0.044(2) 0.063(3) 0.090(3) 0.006(2) 0.0068(18) 0.000(2)
C14 0.072(3) 0.076(3) 0.058(2) -0.018(2) 0.0048(19) -0.009(2)
C15 0.087(3) 0.057(3) 0.074(3) -0.025(2) 0.019(2) -0.008(2)
C74 0.080(3) 0.042(2) 0.095(3) 0.005(2) 0.011(2) -0.013(2)
C27 0.039(2) 0.082(3) 0.098(3) 0.008(3) 0.0016(19) 0.008(2)
C56 0.044(2) 0.061(3) 0.094(3) -0.002(2) 0.0044(18) -0.003(2)
C90 0.050(2) 0.068(3) 0.087(3) -0.001(2) -0.0037(18) 0.003(2)
C87 0.068(3) 0.058(3) 0.105(3) -0.003(2) 0.013(2) -0.015(2)
C45 0.093(3) 0.071(3) 0.064(3) -0.022(2) 0.023(2) -0.008(3)
C75 0.082(3) 0.061(3) 0.074(3) 0.023(2) 0.018(2) 0.014(2)
C44 0.094(3) 0.045(2) 0.093(3) -0.006(2) 0.025(2) 0.018(2)
C23 0.058(2) 0.053(3) 0.113(3) -0.008(2) 0.008(2) 0.021(2)
C88 0.057(2) 0.078(3) 0.095(3) -0.012(3) 0.006(2) -0.021(3)
C59 0.053(2) 0.057(3) 0.140(4) 0.007(3) 0.000(2) 0.006(2)
C58 0.048(2) 0.071(3) 0.110(3) 0.016(3) 0.005(2) 0.018(2)
C53 0.059(2) 0.053(3) 0.125(3) -0.005(2) 0.007(2) 0.018(2)
C89 0.050(2) 0.088(4) 0.098(3) -0.007(3) -0.002(2) -0.006(3)
C83 0.065(2) 0.049(3) 0.129(3) 0.014(2) -0.001(2) -0.015(2)
C28 0.048(2) 0.075(3) 0.106(3) 0.010(3) 0.003(2) 0.016(2)
C57 0.043(2) 0.075(3) 0.114(3) 0.014(3) 0.004(2) 0.004(2)
C29 0.052(2) 0.059(3) 0.135(4) 0.000(3) 0.000(2) 0.004(2)

loop_
_atom_type_symbol
_atom_type_description
_atom_type_scat_dispersion_real
_atom_type_scat_dispersion_imag
_atom_type_scat_source
C C 0.0033 0.0016 'International Tables Vol C Tables 4.2.6.8 and 6.1.1.4'
H H 0.0000 0.0000 'International Tables Vol C Tables 4.2.6.8 and 6.1.1.4'
N N 0.0061 0.0033 'International Tables Vol C Tables 4.2.6.8 and 6.1.1.4'
O O 0.0106 0.0060 'International Tables Vol C Tables 4.2.6.8 and 6.1.1.4'

loop_
_geom_angle_atom_site_label_1
_geom_angle_atom_site_label_2
_geom_angle_atom_site_label_3
_geom_angle
C12 O11 C1 119.1(2)
C42 O41 C31 118.4(2)
C72 O71 C61 118.9(2)
C49 N48 C39 129.3(3)
C21 O22 C23 115.7(3)
C51 O52 C53 115.9(3)
C81 O82 C83 115.8(3)
C19 N18 C9 129.0(3)
C79 N78 C69 128.7(3)
C85 N1 C87 116.8(3)
C17 C12 C13 121.1(3)
C17 C12 O11 116.0(3)
C13 C12 O11 122.8(3)
C29 N30 C25 117.7(3)
C4 C5 C6 121.4(3)
C4 C5 C10 119.5(3)
C6 C5 C10 119.0(3)
C43 C42 C47 121.4(3)
C43 C42 O41 116.3(3)
C47 C42 O41 122.1(3)
C55 N60 C59 117.4(3)
C31 C40 C39 125.0(3)
C31 C40 C35 116.3(3)
C39 C40 C35 118.7(3)
C8 C9 N18 120.3(3)
C8 C9 C10 119.3(3)
N18 C9 C10 120.4(3)
C1 C10 C9 125.4(3)
C1 C10 C5 115.5(3)
C9 C10 C5 119.1(3)
C73 C72 C77 121.4(3)
C73 C72 O71 116.6(3)
C77 C72 O71 121.9(3)
C38 C39 N48 120.3(3)
C38 C39 C40 119.5(3)
N48 C39 C40 120.1(3)
C62 C61 O71 117.9(3)
C62 C61 C70 122.9(3)
O71 C61 C70 119.1(3)
C37 C36 C35 119.4(3)
C37 C36 C51 118.7(3)
C35 C36 C51 122.0(3)
C2 C1 O11 118.0(3)
C2 C1 C10 123.4(3)
O11 C1 C10 118.5(3)
C64 C65 C66 122.0(3)
C64 C65 C70 118.6(3)
C66 C65 C70 119.4(3)
C7 C6 C5 119.1(3)
C7 C6 C21 119.1(3)
C5 C6 C21 121.7(3)
C61 C70 C69 125.4(3)
C61 C70 C65 116.4(3)
C69 C70 C65 118.1(3)
C32 C31 O41 118.3(3)
C32 C31 C40 122.3(3)
O41 C31 C40 119.3(3)
C68 C69 N78 120.6(3)
C68 C69 C70 119.5(3)
N78 C69 C70 119.8(3)
C67 C66 C65 119.5(3)
C67 C66 C81 118.9(3)
C65 C66 C81 121.6(3)
C34 C35 C36 121.5(3)
C34 C35 C40 119.4(3)
C36 C35 C40 119.1(3)
O50 C49 N48 125.9(3)
O50 C49 C55 121.5(3)
N48 C49 C55 112.6(3)
O84 C81 O82 121.9(3)
O84 C81 C66 127.1(3)
O82 C81 C66 110.9(3)
C72 C77 C76 119.0(3)
C3 C4 C5 121.8(3)
C63 C64 C65 121.9(3)
C12 C13 C14 118.8(3)
O20 C19 N18 125.7(3)
O20 C19 C25 120.7(3)
N18 C19 C25 113.6(3)
O24 C21 O22 121.6(3)
O24 C21 C6 126.9(3)
O22 C21 C6 111.5(3)
C42 C47 C46 118.3(3)
N30 C25 C26 122.5(4)
N30 C25 C19 117.1(3)
C26 C25 C19 120.4(3)
N60 C55 C56 122.9(3)
N60 C55 C49 117.2(3)
C56 C55 C49 119.9(3)
C1 C2 C3 119.6(3)
C33 C34 C35 121.2(3)
O80 C79 N78 125.7(3)
O80 C79 C85 120.7(3)
N78 C79 C85 113.6(3)
C4 C3 C2 120.2(3)
N1 C85 C90 123.3(4)
N1 C85 C79 116.8(3)
C90 C85 C79 119.9(4)
O54 C51 O52 121.1(3)
O54 C51 C36 126.7(3)
O52 C51 C36 112.2(3)
C12 C17 C16 119.2(3)
C6 C7 C8 122.1(3)
C64 C63 C62 120.0(3)
C9 C8 C7 121.3(3)
C31 C32 C33 120.4(3)
C36 C37 C38 121.7(3)
C34 C33 C32 120.4(3)
C39 C38 C37 121.5(3)
C61 C62 C63 120.2(3)
C42 C43 C44 119.6(3)
C66 C67 C68 121.7(3)
C72 C73 C74 119.1(3)
C69 C68 C67 121.7(3)
C75 C76 C77 120.5(3)
C15 C16 C17 120.0(4)
C45 C46 C47 121.3(4)
C27 C26 C25 118.5(4)
C15 C14 C13 120.9(3)
C14 C15 C16 119.9(3)
C75 C74 C73 119.7(4)
C28 C27 C26 119.6(4)
C55 C56 C57 118.5(4)
C85 C90 C89 118.5(4)
N1 C87 C88 123.5(4)
C46 C45 C44 120.3(3)
C76 C75 C74 120.4(3)
C45 C44 C43 119.1(4)
C89 C88 C87 118.3(4)
N60 C59 C58 122.8(4)
C57 C58 C59 119.4(4)
C88 C89 C90 119.6(4)
C27 C28 C29 118.3(4)
C58 C57 C56 118.8(4)
N30 C29 C28 123.3(4)

loop_
_geom_bond_atom_site_label_1
_geom_bond_atom_site_label_2
_geom_bond_distance
O11 C12 1.392(3)
O11 C1 1.399(3)
O41 C42 1.389(3)
O41 C31 1.394(3)
O71 C72 1.396(3)
O71 C61 1.396(3)
N48 C49 1.356(4)
N48 C39 1.401(3)
O22 C21 1.331(4)
O22 C23 1.447(4)
O52 C51 1.323(4)
O52 C53 1.443(4)
O82 C81 1.336(4)
O82 C83 1.444(4)
O50 C49 1.219(4)
O80 C79 1.217(4)
N18 C19 1.354(4)
N18 C9 1.401(3)
O84 C81 1.205(4)
N78 C79 1.360(4)
N78 C69 1.402(4)
O20 C19 1.226(4)
O24 C21 1.197(4)
O54 C51 1.205(4)
N1 C85 1.337(4)
N1 C87 1.340(4)
C12 C17 1.371(4)
C12 C13 1.381(4)
N30 C29 1.327(4)
N30 C25 1.330(4)
C5 C4 1.408(4)
C5 C6 1.433(4)
C5 C10 1.441(4)
C42 C43 1.367(4)
C42 C47 1.373(4)
N60 C55 1.323(4)
N60 C59 1.333(4)
C40 C31 1.426(4)
C40 C39 1.435(4)
C40 C35 1.442(4)
C9 C8 1.374(4)
C9 C10 1.435(4)
C10 C1 1.428(4)
C72 C73 1.367(4)
C72 C77 1.380(4)
C39 C38 1.373(4)
C61 C62 1.361(4)
C61 C70 1.418(4)
C36 C37 1.367(4)
C36 C35 1.437(4)
C36 C51 1.493(4)
C1 C2 1.359(4)
C65 C64 1.415(4)
C65 C66 1.432(4)
C65 C70 1.447(4)
C6 C7 1.369(4)
C6 C21 1.488(4)
C70 C69 1.444(4)
C31 C32 1.364(4)
C69 C68 1.372(4)
C66 C67 1.365(4)
C66 C81 1.489(4)
C35 C34 1.413(4)
C49 C55 1.505(4)
C77 C76 1.382(4)
C4 C3 1.356(4)
C64 C63 1.363(5)
C13 C14 1.382(4)
C19 C25 1.495(4)
C47 C46 1.380(5)
C25 C26 1.381(4)
C55 C56 1.379(4)
C2 C3 1.400(4)
C34 C33 1.359(5)
C79 C85 1.503(5)
C85 C90 1.376(4)
C17 C16 1.387(5)
C7 C8 1.394(4)
C63 C62 1.389(4)
C32 C33 1.393(4)
C37 C38 1.394(4)
C43 C44 1.390(5)
C67 C68 1.394(4)
C73 C74 1.388(5)
C76 C75 1.359(5)
C16 C15 1.382(5)
C46 C45 1.356(5)
C26 C27 1.377(5)
C14 C15 1.362(5)
C74 C75 1.387(5)
C27 C28 1.351(5)
C56 C57 1.379(5)
C90 C89 1.375(5)
C87 C88 1.379(5)
C45 C44 1.380(5)
C88 C89 1.364(6)
C59 C58 1.374(5)
C58 C57 1.347(5)
C28 C29 1.382(5)
